data_4086223
loop_
_publ_author_name
'Bayram, Melike'
'Bl\"aser, Dieter'
'W\"olper, Christoph'
'Schulz, Stephan'

_publ_contact_author
;
         Prof. Dr. Schulz, Stephan
         Fachbereich Chemie der
         Universit\"at Duisburg-Essen
         Campus Essen, Universit\"atsstr. 7
         D-45141 Essen, Germany
;
_publ_section_title
;
 Synthesis and X-ray Crystal Structure of Diimidosulfinate Transition
 Metal Complexes
;
_journal_issue 13
_journal_name_full Organometallics
_journal_page_first 3421
_journal_paper_doi 10.1021/acs.organomet.5b00407
_journal_volume 34
_journal_year 2015
_chemical_formula_moiety 'C16 H48 N4 S2 Si4 Zn2'
_chemical_formula_sum 'C16 H48 N4 S2 Si4 Zn2'
_chemical_formula_weight 603.80
_chemical_name_systematic
; 
 ? 
;
_space_group_IT_number 14
_symmetry_cell_setting monoclinic
_symmetry_space_group_name_Hall '-P 2ybc'
_symmetry_space_group_name_H-M 'P 1 21/c 1'
_atom_sites_solution_hydrogens geom
_atom_sites_solution_primary direct
_atom_sites_solution_secondary difmap
_audit_creation_method SHELXL-97
_cell_angle_alpha 90.00
_cell_angle_beta 113.673(2)
_cell_angle_gamma 90.00
_cell_formula_units_Z 4
_cell_length_a 20.3278(10)
_cell_length_b 9.5548(5)
_cell_length_c 17.8848(9)
_cell_measurement_reflns_used 32083
_cell_measurement_temperature 100(1)
_cell_measurement_theta_max 29.51
_cell_measurement_theta_min 2.19
_cell_volume 3181.4(3)
_computing_cell_refinement 'BRUKER D8 KAPPA APEX 2 Vers. 3.0-2009'
_computing_data_collection 'BRUKER D8 KAPPA APEX 2 Vers. 3.0-2009'
_computing_data_reduction 'BRUKER D8 KAPPA APEX 2 Vers. 3.0-2009'
_computing_molecular_graphics 'BRUKER AXS SHELXTL (c) 2008 / Vers. 2008/4'
_computing_publication_material 'BRUKER AXS SHELXTL (c) 2008 / Vers. 2008/4'
_computing_structure_refinement 'BRUKER AXS SHELXTL (c) 2008 / Vers. 2008/4'
_computing_structure_solution 'BRUKER D8 KAPPA APEX 2 Vers. 3.0-2009'
_diffrn_ambient_temperature 100(1)
_diffrn_detector_area_resol_mean 512
_diffrn_measured_fraction_theta_full 0.990
_diffrn_measured_fraction_theta_max 0.990
_diffrn_measurement_device_type
; 
 Bruker D8 KAPPA series II with APEX II area detector system
;
_diffrn_measurement_method
;
 Data collection strategy APEX 2/COSMO
;
_diffrn_radiation_monochromator 'Triumph Goebel mirror'
_diffrn_radiation_source 'fine-focus sealed tube'
_diffrn_radiation_type MoK\a
_diffrn_radiation_wavelength 0.71073
_diffrn_reflns_av_R_equivalents 0.0248
_diffrn_reflns_av_sigmaI/netI 0.0157
_diffrn_reflns_limit_h_max 28
_diffrn_reflns_limit_h_min -28
_diffrn_reflns_limit_k_max 11
_diffrn_reflns_limit_k_min -13
_diffrn_reflns_limit_l_max 24
_diffrn_reflns_limit_l_min -24
_diffrn_reflns_number 62432
_diffrn_reflns_theta_full 29.62
_diffrn_reflns_theta_max 29.62
_diffrn_reflns_theta_min 2.19
_exptl_absorpt_coefficient_mu 1.800
_exptl_absorpt_correction_T_max 0.75
_exptl_absorpt_correction_T_min 0.53
_exptl_absorpt_correction_type multi-scan
_exptl_absorpt_process_details
; 
 BRUKER AXS SMART APEX 2 Vers. 3.0-2009
 R.H. Blessing, Acta Cryst. (1995) A51 33-38 
;
_exptl_crystal_colour colourless
_exptl_crystal_density_diffrn 1.261
_exptl_crystal_density_method 'not measured'
_exptl_crystal_description plate
_exptl_crystal_F_000 1280
_exptl_crystal_size_max 0.38
_exptl_crystal_size_mid 0.13
_exptl_crystal_size_min 0.03
_refine_diff_density_max 0.522
_refine_diff_density_min -0.243
_refine_diff_density_rms 0.063
_refine_ls_extinction_method none
_refine_ls_goodness_of_fit_ref 1.089
_refine_ls_hydrogen_treatment constr
_refine_ls_matrix_type full
_refine_ls_number_parameters 253
_refine_ls_number_reflns 8879
_refine_ls_number_restraints 0
_refine_ls_restrained_S_all 1.089
_refine_ls_R_factor_all 0.0309
_refine_ls_R_factor_gt 0.0224
_refine_ls_shift/su_max 0.001
_refine_ls_shift/su_mean 0.000
_refine_ls_structure_factor_coef Fsqd
_refine_ls_weighting_details 'calc w=1/[\s^2^(Fo^2^)+(0.0302P)^2^+1.4448P] where P=(Fo^2^+2Fc^2^)/3'
_refine_ls_weighting_scheme calc
_refine_ls_wR_factor_gt 0.0565
_refine_ls_wR_factor_ref 0.0625
_reflns_number_gt 7672
_reflns_number_total 8879
_reflns_threshold_expression >2sigma(I)
_cod_data_source_file om5b00407_si_002.cif
_cod_data_source_block bg_mb2
_cod_original_sg_symbol_H-M P21/c
_cod_database_code 4086223

loop_
_symmetry_equiv_pos_as_xyz
'x, y, z'
'-x, y+1/2, -z+1/2'
'-x, -y, -z'
'x, -y-1/2, z-1/2'

loop_
_atom_site_label
_atom_site_type_symbol
_atom_site_fract_x
_atom_site_fract_y
_atom_site_fract_z
_atom_site_U_iso_or_equiv
_atom_site_adp_type
_atom_site_occupancy
_atom_site_symmetry_multiplicity
_atom_site_calc_flag
_atom_site_refinement_flags
Zn1 Zn 0.211911(8) -0.085488(17) -0.013139(9) 0.01823(4) Uani 1 1 d .
Zn2 Zn 0.275283(8) 0.211159(17) 0.036262(9) 0.01716(4) Uani 1 1 d .
Si1 Si 0.12110(2) -0.14557(5) -0.21175(2) 0.02362(9) Uani 1 1 d .
Si2 Si 0.40567(2) 0.30134(5) -0.02060(3) 0.02502(9) Uani 1 1 d .
Si3 Si 0.36163(2) -0.09302(5) 0.15338(2) 0.02283(8) Uani 1 1 d .
Si4 Si 0.10230(2) 0.21666(4) -0.00812(2) 0.01878(8) Uani 1 1 d .
S1 S 0.142377(17) 0.12271(4) -0.133940(18) 0.01751(7) Uani 1 1 d .
S2 S 0.372323(16) 0.01842(4) 0.01096(2) 0.01817(7) Uani 1 1 d .
N1 N 0.17343(6) -0.03270(13) -0.13415(7) 0.0190(2) Uani 1 1 d .
N2 N 0.34493(6) 0.17515(13) -0.01928(7) 0.0188(2) Uani 1 1 d .
N3 N 0.31751(6) -0.03299(13) 0.05191(7) 0.0184(2) Uani 1 1 d .
N4 N 0.17167(6) 0.16098(13) -0.03661(6) 0.0164(2) Uani 1 1 d .
C1 C 0.11412(10) -0.0758(2) -0.31182(10) 0.0381(4) Uani 1 1 d .
H1A H 0.0879 0.0132 -0.3231 0.057 Uiso 1 1 d R
H1B H 0.0884 -0.1431 -0.3550 0.057 Uiso 1 1 d R
H1C H 0.1624 -0.0607 -0.3101 0.057 Uiso 1 1 d R
C2 C 0.16810(10) -0.3170(2) -0.18884(12) 0.0387(4) Uani 1 1 d .
H2A H 0.2167 -0.3058 -0.1869 0.058 Uiso 1 1 d R
H2B H 0.1414 -0.3844 -0.2316 0.058 Uiso 1 1 d R
H2C H 0.1710 -0.3512 -0.1360 0.058 Uiso 1 1 d R
C3 C 0.02892(9) -0.1667(2) -0.21398(11) 0.0375(4) Uani 1 1 d .
H3A H 0.0324 -0.2008 -0.1609 0.056 Uiso 1 1 d R
H3B H 0.0018 -0.2340 -0.2565 0.056 Uiso 1 1 d R
H3C H 0.0042 -0.0761 -0.2257 0.056 Uiso 1 1 d R
C4 C 0.48282(10) 0.3163(2) 0.08078(12) 0.0432(5) Uani 1 1 d .
H4A H 0.4648 0.3380 0.1227 0.065 Uiso 1 1 d R
H4B H 0.5150 0.3911 0.0788 0.065 Uiso 1 1 d R
H4C H 0.5091 0.2274 0.0941 0.065 Uiso 1 1 d R
C5 C 0.44189(11) 0.2601(2) -0.09839(12) 0.0403(4) Uani 1 1 d .
H5A H 0.4691 0.1724 -0.0838 0.060 Uiso 1 1 d R
H5B H 0.4736 0.3361 -0.1003 0.060 Uiso 1 1 d R
H5C H 0.4021 0.2502 -0.1520 0.060 Uiso 1 1 d R
C6 C 0.35411(10) 0.46804(19) -0.04620(13) 0.0391(4) Uani 1 1 d .
H6A H 0.3170 0.4627 -0.1019 0.059 Uiso 1 1 d R
H6B H 0.3867 0.5458 -0.0424 0.059 Uiso 1 1 d R
H6C H 0.3314 0.4835 -0.0078 0.059 Uiso 1 1 d R
C7 C 0.30136(10) -0.0652(2) 0.20721(10) 0.0374(4) Uani 1 1 d .
H7A H 0.2896 0.0345 0.2059 0.056 Uiso 1 1 d R
H7B H 0.3256 -0.0961 0.2640 0.056 Uiso 1 1 d R
H7C H 0.2571 -0.1192 0.1801 0.056 Uiso 1 1 d R
C8 C 0.44585(9) 0.0097(2) 0.20670(10) 0.0359(4) Uani 1 1 d .
H8A H 0.4806 -0.0134 0.1833 0.054 Uiso 1 1 d R
H8B H 0.4662 -0.0135 0.2650 0.054 Uiso 1 1 d R
H8C H 0.4349 0.1100 0.1998 0.054 Uiso 1 1 d R
C9 C 0.38319(10) -0.28202(19) 0.15542(12) 0.0385(4) Uani 1 1 d .
H9A H 0.3387 -0.3355 0.1288 0.058 Uiso 1 1 d R
H9B H 0.4078 -0.3131 0.2122 0.058 Uiso 1 1 d R
H9C H 0.4144 -0.2973 0.1264 0.058 Uiso 1 1 d R
C10 C 0.12993(8) 0.1766(2) 0.10205(9) 0.0312(3) Uani 1 1 d .
H10A H 0.1395 0.0761 0.1112 0.047 Uiso 1 1 d R
H10B H 0.0913 0.2032 0.1189 0.047 Uiso 1 1 d R
H10C H 0.1735 0.2293 0.1342 0.047 Uiso 1 1 d R
C11 C 0.08690(10) 0.40762(18) -0.02692(12) 0.0357(4) Uani 1 1 d .
H11A H 0.1317 0.4583 0.0034 0.054 Uiso 1 1 d R
H11B H 0.0498 0.4387 -0.0086 0.054 Uiso 1 1 d R
H11C H 0.0711 0.4265 -0.0854 0.054 Uiso 1 1 d R
C12 C 0.01786(7) 0.11993(17) -0.06787(9) 0.0236(3) Uani 1 1 d .
H12A H 0.0012 0.1449 -0.1257 0.035 Uiso 1 1 d R
H12B H -0.0190 0.1450 -0.0480 0.035 Uiso 1 1 d R
H12C H 0.0270 0.0190 -0.0613 0.035 Uiso 1 1 d R
C13 C 0.30112(9) 0.33412(18) 0.13279(9) 0.0287(3) Uani 1 1 d .
H13A H 0.2655 0.4092 0.1210 0.043 Uiso 1 1 d R
H13B H 0.3487 0.3749 0.1457 0.043 Uiso 1 1 d R
H13C H 0.3020 0.2792 0.1795 0.043 Uiso 1 1 d R
C14 C 0.16336(9) -0.22172(18) 0.02993(11) 0.0319(3) Uani 1 1 d .
H14A H 0.1969 -0.2970 0.0582 0.048 Uiso 1 1 d R
H14B H 0.1218 -0.2611 -0.0152 0.048 Uiso 1 1 d R
H14C H 0.1472 -0.1748 0.0683 0.048 Uiso 1 1 d R
C15 C 0.19229(9) 0.23427(18) -0.17237(9) 0.0270(3) Uani 1 1 d .
H15A H 0.2438 0.2178 -0.1418 0.041 Uiso 1 1 d R
H15B H 0.1812 0.3323 -0.1661 0.041 Uiso 1 1 d R
H15C H 0.1793 0.2139 -0.2303 0.041 Uiso 1 1 d R
C16 C 0.34650(8) -0.08189(17) -0.08101(9) 0.0258(3) Uani 1 1 d .
H16A H 0.2957 -0.0651 -0.1153 0.039 Uiso 1 1 d R
H16B H 0.3540 -0.1816 -0.0674 0.039 Uiso 1 1 d R
H16C H 0.3757 -0.0538 -0.1107 0.039 Uiso 1 1 d R

loop_
_atom_site_aniso_label
_atom_site_aniso_U_11
_atom_site_aniso_U_22
_atom_site_aniso_U_33
_atom_site_aniso_U_23
_atom_site_aniso_U_13
_atom_site_aniso_U_12
Zn1 0.01815(7) 0.01748(9) 0.01916(8) 0.00013(6) 0.00758(6) -0.00373(6)
Zn2 0.01765(7) 0.01729(8) 0.01653(7) -0.00309(6) 0.00685(6) -0.00270(6)
Si1 0.02307(18) 0.0264(2) 0.02183(18) -0.01188(16) 0.00952(15) -0.00502(16)
Si2 0.02687(19) 0.0206(2) 0.0333(2) -0.00001(16) 0.01812(17) -0.00624(16)
Si3 0.02114(17) 0.0242(2) 0.02004(17) 0.00682(15) 0.00504(14) 0.00073(15)
Si4 0.01862(16) 0.01861(19) 0.02001(17) -0.00288(14) 0.00871(14) 0.00171(14)
S1 0.01776(14) 0.01945(17) 0.01339(13) -0.00073(11) 0.00426(11) 0.00112(12)
S2 0.01550(13) 0.01814(16) 0.02130(14) 0.00104(12) 0.00784(11) -0.00004(11)
N1 0.0194(5) 0.0190(6) 0.0179(5) -0.0054(4) 0.0067(4) -0.0002(4)
N2 0.0196(5) 0.0159(6) 0.0228(5) 0.0016(4) 0.0104(4) -0.0019(4)
N3 0.0171(5) 0.0197(6) 0.0187(5) 0.0036(4) 0.0074(4) -0.0007(4)
N4 0.0169(5) 0.0181(6) 0.0138(4) -0.0024(4) 0.0056(4) 0.0004(4)
C1 0.0462(10) 0.0451(11) 0.0224(7) -0.0137(7) 0.0131(7) -0.0131(8)
C2 0.0421(9) 0.0276(9) 0.0460(10) -0.0150(8) 0.0173(8) -0.0019(7)
C3 0.0261(7) 0.0520(12) 0.0353(8) -0.0237(8) 0.0134(7) -0.0148(8)
C4 0.0335(9) 0.0472(12) 0.0465(10) -0.0097(9) 0.0136(8) -0.0225(8)
C5 0.0487(10) 0.0390(10) 0.0499(10) 0.0022(8) 0.0372(9) -0.0052(8)
C6 0.0485(10) 0.0212(8) 0.0594(12) 0.0051(8) 0.0341(9) -0.0034(7)
C7 0.0372(9) 0.0529(12) 0.0247(7) 0.0107(7) 0.0153(7) 0.0054(8)
C8 0.0312(8) 0.0432(11) 0.0230(7) 0.0045(7) 0.0000(6) -0.0074(7)
C9 0.0367(9) 0.0281(9) 0.0461(10) 0.0143(8) 0.0118(8) 0.0072(7)
C10 0.0275(7) 0.0478(10) 0.0201(6) -0.0056(7) 0.0117(6) 0.0006(7)
C11 0.0372(9) 0.0212(8) 0.0507(10) -0.0052(7) 0.0199(8) 0.0058(7)
C12 0.0194(6) 0.0279(8) 0.0238(6) 0.0010(6) 0.0088(5) -0.0006(5)
C13 0.0306(7) 0.0284(8) 0.0268(7) -0.0102(6) 0.0113(6) -0.0073(6)
C14 0.0311(8) 0.0283(9) 0.0385(9) 0.0044(7) 0.0162(7) -0.0082(6)
C15 0.0317(7) 0.0298(8) 0.0190(6) 0.0058(6) 0.0096(6) -0.0028(6)
C16 0.0265(7) 0.0245(8) 0.0301(7) -0.0064(6) 0.0152(6) 0.0002(6)

loop_
_atom_type_symbol
_atom_type_description
_atom_type_scat_dispersion_real
_atom_type_scat_dispersion_imag
_atom_type_scat_source
C C 0.0033 0.0016 'International Tables Vol C Tables 4.2.6.8 and 6.1.1.4'
H H 0.0000 0.0000 'International Tables Vol C Tables 4.2.6.8 and 6.1.1.4'
N N 0.0061 0.0033 'International Tables Vol C Tables 4.2.6.8 and 6.1.1.4'
Si Si 0.0817 0.0704 'International Tables Vol C Tables 4.2.6.8 and 6.1.1.4'
S S 0.1246 0.1234 'International Tables Vol C Tables 4.2.6.8 and 6.1.1.4'
Zn Zn 0.2839 1.4301 'International Tables Vol C Tables 4.2.6.8 and 6.1.1.4'

loop_
_geom_angle_atom_site_label_1
_geom_angle_atom_site_label_2
_geom_angle_atom_site_label_3
_geom_angle
C14 Zn1 N1 122.55(6)
C14 Zn1 N3 120.99(6)
N1 Zn1 N3 114.08(5)
C14 Zn1 N4 120.84(6)
N1 Zn1 N4 68.04(4)
N3 Zn1 N4 93.61(4)
C14 Zn1 S1 125.64(5)
N1 Zn1 S1 33.53(3)
N3 Zn1 S1 110.23(3)
N4 Zn1 S1 34.86(3)
C14 Zn1 Zn2 135.35(5)
N1 Zn1 Zn2 90.84(3)
N3 Zn1 Zn2 52.61(3)
N4 Zn1 Zn2 41.15(3)
S1 Zn1 Zn2 66.475(9)
C13 Zn2 N4 122.80(6)
C13 Zn2 N2 121.85(6)
N4 Zn2 N2 112.71(4)
C13 Zn2 N3 120.36(6)
N4 Zn2 N3 94.21(4)
N2 Zn2 N3 67.71(4)
C13 Zn2 Zn1 136.75(5)
N4 Zn2 Zn1 52.92(3)
N2 Zn2 Zn1 89.84(3)
N3 Zn2 Zn1 41.44(3)
N1 Si1 C2 105.95(7)
N1 Si1 C1 109.32(7)
C2 Si1 C1 111.22(9)
N1 Si1 C3 111.71(7)
C2 Si1 C3 109.40(9)
C1 Si1 C3 109.23(9)
N2 Si2 C5 111.19(8)
N2 Si2 C6 105.37(7)
C5 Si2 C6 110.51(9)
N2 Si2 C4 111.43(7)
C5 Si2 C4 108.20(9)
C6 Si2 C4 110.14(10)
N3 Si3 C9 110.78(8)
N3 Si3 C7 108.53(7)
C9 Si3 C7 109.22(9)
N3 Si3 C8 109.68(7)
C9 Si3 C8 109.91(9)
C7 Si3 C8 108.67(9)
N4 Si4 C10 107.93(6)
N4 Si4 C11 109.88(7)
C10 Si4 C11 110.56(9)
N4 Si4 C12 110.13(6)
C10 Si4 C12 108.82(7)
C11 Si4 C12 109.50(8)
N1 S1 N4 103.42(6)
N1 S1 C15 105.34(7)
N4 S1 C15 104.77(7)
N1 S1 Zn1 44.47(4)
N4 S1 Zn1 59.60(4)
C15 S1 Zn1 121.37(5)
N2 S2 N3 102.91(6)
N2 S2 C16 104.75(7)
N3 S2 C16 104.44(7)
S1 N1 Si1 117.20(7)
S1 N1 Zn1 102.00(6)
Si1 N1 Zn1 122.79(7)
S2 N2 Si2 119.90(7)
S2 N2 Zn2 101.84(6)
Si2 N2 Zn2 121.47(7)
S2 N3 Si3 113.68(6)
S2 N3 Zn1 124.43(6)
Si3 N3 Zn1 119.16(6)
S2 N3 Zn2 86.19(5)
Si3 N3 Zn2 115.75(6)
Zn1 N3 Zn2 85.96(4)
S1 N4 Si4 112.50(6)
S1 N4 Zn2 124.94(6)
Si4 N4 Zn2 119.01(6)
S1 N4 Zn1 85.54(5)
Si4 N4 Zn1 119.13(6)
Zn2 N4 Zn1 85.93(4)

loop_
_geom_bond_atom_site_label_1
_geom_bond_atom_site_label_2
_geom_bond_distance
Zn1 C14 1.9678(15)
Zn1 N1 2.0472(11)
Zn1 N3 2.0513(11)
Zn1 N4 2.4729(12)
Zn1 S1 2.8585(4)
Zn1 Zn2 3.0919(3)
Zn2 C13 1.9770(15)
Zn2 N4 2.0397(11)
Zn2 N2 2.0588(11)
Zn2 N3 2.4626(12)
Si1 N1 1.7422(12)
Si1 C2 1.8574(19)
Si1 C1 1.8612(18)
Si1 C3 1.8692(16)
Si2 N2 1.7327(12)
Si2 C5 1.8590(17)
Si2 C6 1.8600(19)
Si2 C4 1.8666(19)
Si3 N3 1.7663(12)
Si3 C9 1.8552(18)
Si3 C7 1.8562(17)
Si3 C8 1.8692(17)
Si4 N4 1.7630(11)
Si4 C10 1.8589(16)
Si4 C11 1.8590(18)
Si4 C12 1.8626(15)
S1 N1 1.6141(12)
S1 N4 1.6389(11)
S1 C15 1.7883(15)
S2 N2 1.6134(13)
S2 N3 1.6354(11)
S2 C16 1.7906(15)
